data_2007062
loop_
_publ_author_name
'Jha, Amitaba'
'Malhotra, Sanjay'
'Parmar, Virinder S'
'Errington, William'

_publ_section_title
;
 6-Acetyl-3,4-dihydro-2,2-dimethyl-2<i>H</i>-benzopyran-3,7-diyl
 Diacetate
;
_journal_issue 3
_journal_name_full 'Acta Crystallographica Section C'
_journal_page_first 361
_journal_page_last 363
_journal_paper_doi 10.1107/S010827019701514X
_journal_volume 54
_journal_year 1998
_chemical_formula_sum 'C17 H20 O6'
_chemical_formula_weight 320.33
_chemical_name_systematic
;
 6-Acety-3,7-diacetoxy-2,2-dimethyl-2H-benzopyran
;
_space_group_IT_number 2
_symmetry_cell_setting triclinic
_symmetry_space_group_name_Hall '-P 1'
_symmetry_space_group_name_H-M 'P -1'
_audit_creation_method SHELXL-97
_cell_angle_alpha 77.935(3)
_cell_angle_beta 84.163(3)
_cell_angle_gamma 79.965(3)
_cell_formula_units_Z 2
_cell_length_a 5.5650(7)
_cell_length_b 11.9277(14)
_cell_length_c 12.7732(15)
_cell_measurement_reflns_used 2236
_cell_measurement_temperature 190(2)
_cell_measurement_theta_max 25.00
_cell_measurement_theta_min 1.77
_cell_volume 814.56(17)
_computing_cell_refinement 'SAINT (Siemens, 1995)'
_computing_data_collection 'SMART (Siemens, 1994a)'
_computing_data_reduction SAINT
_computing_molecular_graphics SHELXTL/PC
_computing_publication_material SHELXTL/PC
_computing_structure_refinement 'SHELXL97 (Sheldrick, 1997)'
_computing_structure_solution 'SHELXTL/PC (Siemens, 1994b)'
_diffrn_ambient_temperature 190(2)
_diffrn_detector_area_resol_mean 8.192
_diffrn_measured_fraction_theta_full 0.971
_diffrn_measured_fraction_theta_max 0.971
_diffrn_measurement_device_type 'Siemens SMART CCD area-detector'
_diffrn_measurement_method \w
_diffrn_radiation_monochromator graphite
_diffrn_radiation_source 'normal-focus sealed tube'
_diffrn_radiation_type MoK\a
_diffrn_radiation_wavelength 0.71073
_diffrn_reflns_av_R_equivalents 0.025
_diffrn_reflns_av_sigmaI/netI 0.0524
_diffrn_reflns_limit_h_max 6
_diffrn_reflns_limit_h_min -6
_diffrn_reflns_limit_k_max 14
_diffrn_reflns_limit_k_min -14
_diffrn_reflns_limit_l_max 15
_diffrn_reflns_limit_l_min -14
_diffrn_reflns_number 4234
_diffrn_reflns_theta_full 25.00
_diffrn_reflns_theta_max 25
_diffrn_reflns_theta_min 1.77
_exptl_absorpt_coefficient_mu 0.099
_exptl_absorpt_correction_type none
_exptl_crystal_colour colourless
_exptl_crystal_density_diffrn 1.306
_exptl_crystal_density_method 'not measured'
_exptl_crystal_description plate
_exptl_crystal_F_000 340
_exptl_crystal_size_max 0.44
_exptl_crystal_size_mid 0.19
_exptl_crystal_size_min 0.08
_refine_diff_density_max 0.22
_refine_diff_density_min -0.24
_refine_ls_extinction_method none
_refine_ls_goodness_of_fit_ref 1.043
_refine_ls_hydrogen_treatment constr
_refine_ls_matrix_type full
_refine_ls_number_parameters 213
_refine_ls_number_reflns 2797
_refine_ls_number_restraints 0
_refine_ls_restrained_S_all 1.043
_refine_ls_R_factor_all 0.079
_refine_ls_R_factor_gt 0.052
_refine_ls_shift/su_max 0.001
_refine_ls_shift/su_mean 0.000
_refine_ls_structure_factor_coef Fsqd
_refine_ls_weighting_details 'w = 1/[\s^2^(Fo^2^)+(0.0666P)^2^+0.2075P] where P = Fo^2^+2Fc^2^)/3'
_refine_ls_weighting_scheme calc
_refine_ls_wR_factor_ref 0.140
_reflns_number_gt 2019
_reflns_number_total 2797
_reflns_threshold_expression I>2\s(I)
_cod_data_source_file bm1179.cif
_cod_data_source_block cdan
_cod_depositor_comments
;
The following automatic conversions were performed:

'_refine_ls_weighting_scheme' value 'calc w =
1/[\s^2^(Fo^2^)+(0.0666P)^2^+0.2075P] where P = Fo^2^+2Fc^2^)/3' was
changed to 'calc'. New tag '_refine_ls_weighting_details' was
created. The value of the new tag was set to 'w =
1/[\s^2^(Fo^2^)+(0.0666P)^2^+0.2075P] where P = Fo^2^+2Fc^2^)/3'.

Automatic conversion script
Id: cif_fix_values 3143 2015-03-26 13:38:13Z robertas 
;
_cod_original_cell_volume 814.6(2)
_cod_database_code 2007062
_cod_database_fobs_code 2007062

loop_
_symmetry_equiv_pos_as_xyz
'x, y, z'
'-x, -y, -z'

loop_
_atom_site_label
_atom_site_fract_x
_atom_site_fract_y
_atom_site_fract_z
_atom_site_U_iso_or_equiv
_atom_site_adp_type
_atom_site_calc_flag
_atom_site_refinement_flags
_atom_site_occupancy
_atom_site_disorder_assembly
_atom_site_disorder_group
_atom_site_type_symbol
O1 .2840(3) .57026(13) .13141(12) .0302(4) Uani d . 1 . . O
O2 .0997(3) .67606(14) .30845(12) .0331(4) Uani d . 1 . . O
O3 -.2088(4) .7156(2) .42949(16) .0648(7) Uani d . 1 . . O
O4 .1251(3) 1.03062(15) -.22757(14) .0433(5) Uani d . 1 . . O
O5 .4525(3) .83138(13) -.18433(11) .0278(4) Uani d . 1 . . O
O6 .2136(3) .80833(16) -.30801(13) .0426(5) Uani d . 1 . . O
C2 .1171(4) .5191(2) .21636(19) .0339(6) Uani d . 1 . . C
C3 -.0540(4) .6149(2) .26207(18) .0302(5) Uani d . 1 . . C
H3 -.1695 .5792 .3195 .036 Uiso calc R 1 . . H
C4 -.1979(4) .6998(2) .17656(18) .0310(5) Uani d . 1 . . C
H4A -.3313 .6640 .1578 .037 Uiso calc R 1 . . H
H4B -.2728 .7701 .2049 .037 Uiso calc R 1 . . H
C5 -.0997(4) .83377(19) .00170(18) .0283(5) Uani d . 1 . . C
H5 -.2562 .8786 .0113 .034 Uiso calc R 1 . . H
C6 .0520(4) .87245(19) -.08802(17) .0264(5) Uani d . 1 . . C
C7 .2791(4) .80093(18) -.10118(17) .0245(5) Uani d . 1 . . C
C8 .3481(4) .70066(19) -.02836(17) .0264(5) Uani d . 1 . . C
H8 .5016 .6539 -.0394 .032 Uiso calc R 1 . . H
C9 .1947(4) .66735(18) .06121(17) .0258(5) Uani d . 1 . . C
C10 -.0353(4) .73380(19) .07758(17) .0263(5) Uani d . 1 . . C
C11 -.0316(5) .4484(2) .1683(2) .0488(7) Uani d . 1 . . C
H11A -.1489 .4152 .2236 .073 Uiso calc R 1 . . H
H11B .0788 .3856 .1414 .073 Uiso calc R 1 . . H
H11C -.1200 .4989 .1090 .073 Uiso calc R 1 . . H
C12 .2824(5) .4428(2) .2987(2) .0500(7) Uani d . 1 . . C
H12A .3716 .4911 .3289 .075 Uiso calc R 1 . . H
H12B .3991 .3876 .2643 .075 Uiso calc R 1 . . H
H12C .1835 .4000 .3561 .075 Uiso calc R 1 . . H
C13 -.0034(5) .7234(2) .3932(2) .0433(7) Uani d . 1 . . C
C14 .1698(6) .7839(3) .4339(2) .0581(8) Uani d . 1 . . C
H14A .1359 .8673 .4043 .087 Uiso calc R 1 . . H
H14B .3381 .7532 .4118 .087 Uiso calc R 1 . . H
H14C .1494 .7710 .5124 .087 Uiso calc R 1 . . H
C15 -.0189(4) .98719(19) -.15939(19) .0296(5) Uani d . 1 . . C
C16 -.2741(4) 1.0526(2) -.14408(19) .0345(6) Uani d . 1 . . C
H16A -.3013 1.0675 -.0709 .052 Uiso calc R 1 . . H
H16B -.3941 1.0062 -.1559 .052 Uiso calc R 1 . . H
H16C -.2923 1.1266 -.1955 .052 Uiso calc R 1 . . H
C17 .3930(5) .84022(19) -.28802(18) .0307(5) Uani d . 1 . . C
C18 .5809(5) .8900(2) -.3651(2) .0443(7) Uani d . 1 . . C
H18A .5439 .9749 -.3777 .066 Uiso calc R 1 . . H
H18B .5819 .8638 -.4330 .066 Uiso calc R 1 . . H
H18C .7418 .8642 -.3358 .066 Uiso calc R 1 . . H

loop_
_atom_site_aniso_label
_atom_site_aniso_U_11
_atom_site_aniso_U_22
_atom_site_aniso_U_33
_atom_site_aniso_U_12
_atom_site_aniso_U_13
_atom_site_aniso_U_23
O1 .0299(9) .0275(8) .0285(9) -.0014(7) .0010(7) .0012(7)
O2 .0327(9) .0405(9) .0271(9) -.0056(7) -.0015(7) -.0093(7)
O3 .0528(14) .1017(18) .0505(13) -.0243(12) .0183(11) -.0391(12)
O4 .0446(11) .0335(9) .0436(11) -.0014(8) .0096(9) .0012(8)
O5 .0272(8) .0348(9) .0207(8) -.0054(7) .0001(7) -.0041(6)
O6 .0459(11) .0552(12) .0313(10) -.0133(9) -.0053(8) -.0128(8)
C2 .0371(14) .0300(12) .0330(13) -.0086(11) .0051(11) -.0029(10)
C3 .0300(13) .0340(13) .0262(12) -.0084(10) .0012(10) -.0037(10)
C4 .0274(13) .0355(13) .0300(13) -.0052(10) -.0003(10) -.0067(10)
C5 .0249(12) .0304(12) .0305(13) -.0021(10) -.0048(10) -.0086(10)
C6 .0283(12) .0279(12) .0243(12) -.0034(10) -.0053(10) -.0075(9)
C7 .0252(12) .0283(12) .0224(11) -.0067(9) -.0023(10) -.0082(9)
C8 .0222(12) .0290(12) .0288(12) -.0013(9) -.0024(10) -.0096(10)
C9 .0278(12) .0262(12) .0254(12) -.0050(9) -.0040(10) -.0077(9)
C10 .0256(12) .0305(12) .0253(12) -.0062(10) -.0030(10) -.0087(10)
C11 .0505(17) .0386(15) .0623(18) -.0167(13) .0119(15) -.0207(13)
C12 .0542(18) .0423(15) .0394(16) .0052(13) .0059(14) .0086(12)
C13 .0489(18) .0555(17) .0265(13) -.0056(14) -.0012(13) -.0129(12)
C14 .059(2) .084(2) .0398(16) -.0153(17) -.0061(15) -.0274(15)
C15 .0326(13) .0278(12) .0295(13) -.0041(10) -.0040(11) -.0078(10)
C16 .0353(14) .0311(13) .0363(14) -.0021(11) -.0058(11) -.0060(10)
C17 .0368(14) .0274(12) .0268(13) .0013(10) -.0034(11) -.0072(10)
C18 .0506(17) .0495(16) .0303(14) -.0108(13) .0061(13) -.0039(12)

loop_
_atom_type_symbol
_atom_type_description
_atom_type_scat_dispersion_real
_atom_type_scat_dispersion_imag
_atom_type_scat_source
C C 0.0033 0.0016 'International Tables Vol C Tables 4.2.6.8 and 6.1.1.4'
H H 0.0000 0.0000 'International Tables Vol C Tables 4.2.6.8 and 6.1.1.4'
O O 0.0106 0.0060 'International Tables Vol C Tables 4.2.6.8 and 6.1.1.4'

loop_
_geom_angle_atom_site_label_1
_geom_angle_atom_site_label_2
_geom_angle_atom_site_label_3
_geom_angle
_geom_angle_publ_flag
C9 O1 C2 118.48(17) y
C13 O2 C3 116.12(19) y
C17 O5 C7 118.13(17) y
O1 C2 C12 104.53(19) y
O1 C2 C11 108.16(19) y
C12 C2 C11 111.8(2) ?
O1 C2 C3 109.97(18) y
C12 C2 C3 112.3(2) ?
C11 C2 C3 110.0(2) ?
O2 C3 C4 109.27(18) ?
O2 C3 C2 106.66(18) ?
C4 C3 C2 112.23(19) y
C10 C4 C3 110.88(19) y
C10 C5 C6 123.9(2) ?
C5 C6 C7 116.1(2) ?
C5 C6 C15 120.7(2) ?
C7 C6 C15 123.1(2) ?
C8 C7 O5 116.10(19) ?
C8 C7 C6 121.6(2) ?
O5 C7 C6 122.17(18) ?
C7 C8 C9 120.3(2) ?
O1 C9 C8 116.05(19) ?
O1 C9 C10 123.29(19) y
C8 C9 C10 120.6(2) ?
C5 C10 C9 117.3(2) ?
C5 C10 C4 122.0(2) ?
C9 C10 C4 120.6(2) y
O3 C13 O2 122.9(2) ?
O3 C13 C14 125.6(2) ?
O2 C13 C14 111.5(2) ?
O4 C15 C6 121.7(2) ?
O4 C15 C16 119.4(2) ?
C6 C15 C16 118.9(2) ?
O6 C17 O5 122.1(2) ?
O6 C17 C18 127.4(2) ?
O5 C17 C18 110.5(2) ?

loop_
_geom_bond_atom_site_label_1
_geom_bond_atom_site_label_2
_geom_bond_site_symmetry_2
_geom_bond_distance
_geom_bond_publ_flag
O1 C9 . 1.359(3) y
O1 C2 . 1.459(3) y
O2 C13 . 1.355(3) y
O2 C3 . 1.455(3) y
O3 C13 . 1.201(3) y
O4 C15 . 1.218(3) y
O5 C17 . 1.376(3) y
O5 C7 . 1.394(2) y
O6 C17 . 1.197(3) y
C2 C12 . 1.512(4) ?
C2 C11 . 1.529(3) ?
C2 C3 . 1.529(3) y
C3 C4 . 1.515(3) y
C4 C10 . 1.504(3) y
C5 C10 . 1.389(3) ?
C5 C6 . 1.399(3) ?
C6 C7 . 1.412(3) ?
C6 C15 . 1.491(3) ?
C7 C8 . 1.375(3) ?
C8 C9 . 1.387(3) ?
C9 C10 . 1.404(3) ?
C13 C14 . 1.491(4) ?
C15 C16 . 1.511(3) ?
C17 C18 . 1.476(3) ?

loop_
_geom_torsion_atom_site_label_1
_geom_torsion_atom_site_label_2
_geom_torsion_atom_site_label_3
_geom_torsion_atom_site_label_4
_geom_torsion
_geom_torsion_publ_flag
C9 O1 C2 C12 -161.3(2) ?
C9 O1 C2 C11 79.5(2) ?
C9 O1 C2 C3 -40.6(3) y
C13 O2 C3 C4 88.6(2) ?
C13 O2 C3 C2 -149.9(2) ?
O1 C2 C3 O2 -62.4(2) ?
C12 C2 C3 O2 53.5(2) ?
C11 C2 C3 O2 178.61(19) ?
O1 C2 C3 C4 57.2(2) y
C12 C2 C3 C4 173.16(19) ?
C11 C2 C3 C4 -61.8(3) ?
O2 C3 C4 C10 73.3(2) ?
C2 C3 C4 C10 -44.8(3) y
C10 C5 C6 C7 2.3(3) ?
C10 C5 C6 C15 -173.3(2) ?
C17 O5 C7 C8 120.0(2) ?
C17 O5 C7 C6 -64.1(3) ?
C5 C6 C7 C8 -1.5(3) ?
C15 C6 C7 C8 174.00(19) ?
C5 C6 C7 O5 -177.15(18) ?
C15 C6 C7 O5 -1.7(3) ?
O5 C7 C8 C9 175.58(18) ?
C6 C7 C8 C9 -0.4(3) ?
C2 O1 C9 C8 -169.12(18) ?
C2 O1 C9 C10 12.7(3) ?
C7 C8 C9 O1 -176.71(18) ?
C7 C8 C9 C10 1.6(3) ?
C6 C5 C10 C9 -1.2(3) ?
C6 C5 C10 C4 175.9(2) ?
O1 C9 C10 C5 177.31(19) ?
C8 C9 C10 C5 -0.8(3) ?
O1 C9 C10 C4 0.2(3) y
C8 C9 C10 C4 -177.94(19) ?
C3 C4 C10 C5 -160.2(2) ?
C3 C4 C10 C9 16.7(3) y
C3 O2 C13 O3 0.5(4) ?
C3 O2 C13 C14 -179.9(2) ?
C5 C6 C15 O4 168.4(2) ?
C7 C6 C15 O4 -6.8(3) ?
C5 C6 C15 C16 -9.7(3) ?
C7 C6 C15 C16 175.09(19) ?
C7 O5 C17 O6 -9.9(3) ?
C7 O5 C17 C18 171.45(19) ?
